data_7216451
loop_
_publ_author_name
'Luo, Min'
'Lin, Chensheng'
'Zou, Guohong'
'Ye, Ning'
'Cheng, Wendan'

_publ_section_title
;
 Sodium--rare earth carbonates with shorite structure and large second
 harmonic generation response
;
_journal_issue 21
_journal_name_full CrystEngComm
_journal_page_first 4414
_journal_paper_doi 10.1039/c4ce00183d
_journal_volume 16
_journal_year 2014
_chemical_formula_moiety 'C3 Na3 O9 Y'
_chemical_formula_sum 'C3 Na3 O9 Y'
_chemical_formula_weight 337.91
_chemical_name_systematic
; 
 ? 
;
_space_group_IT_number 40
_space_group_name_Hall 'A 2 -2a'
_space_group_name_H-M_alt 'A m a 2'
_symmetry_cell_setting orthorhombic
_symmetry_space_group_name_Hall 'A 2 -2a'
_symmetry_space_group_name_H-M 'A m a 2'
_atom_sites_solution_primary direct
_atom_sites_solution_secondary difmap
_audit_creation_method SHELXL-97
_audit_update_record
;
2012-12-20 # Formatted by publCIF
;
_cell_angle_alpha 90.00
_cell_angle_beta 90.00
_cell_angle_gamma 90.00
_cell_formula_units_Z 4
_cell_length_a 9.820(14)
_cell_length_b 10.883(16)
_cell_length_c 7.038(9)
_cell_measurement_reflns_used 1004
_cell_measurement_temperature 293(2)
_cell_measurement_theta_max 27.5283
_cell_measurement_theta_min 3.4456
_cell_volume 752.2(18)
_computing_cell_refinement 'CrystalClear (Rigaku Inc., 2008)'
_computing_data_collection 'CrystalClear (Rigaku Inc., 2008)'
_computing_data_reduction 'CrystalClear (Rigaku Inc., 2008)'
_computing_molecular_graphics 'SHELXL-97 (Sheldrick, 1997)'
_computing_publication_material 'SHELXL-97 (Sheldrick, 1997)'
_computing_structure_refinement 'SHELXL-97 (Sheldrick, 1997)'
_computing_structure_solution 'SHELXS-97 (Sheldrick, 1990)'
_diffrn_ambient_temperature 293(2)
_diffrn_detector_area_resol_mean 14.6306
_diffrn_measured_fraction_theta_full 0.996
_diffrn_measured_fraction_theta_max 0.996
_diffrn_measurement_device
;
Mercury70 (2x2 bin mode)
;
_diffrn_measurement_method CCD_Profile_fitting
_diffrn_radiation_monochromator graphite
_diffrn_radiation_source 'fine-focus sealed tube'
_diffrn_radiation_type MoK\a
_diffrn_radiation_wavelength 0.71073
_diffrn_reflns_av_R_equivalents 0.0446
_diffrn_reflns_av_sigmaI/netI 0.0727
_diffrn_reflns_limit_h_max 12
_diffrn_reflns_limit_h_min -12
_diffrn_reflns_limit_k_max 14
_diffrn_reflns_limit_k_min -12
_diffrn_reflns_limit_l_max 9
_diffrn_reflns_limit_l_min -9
_diffrn_reflns_number 2804
_diffrn_reflns_theta_full 27.39
_diffrn_reflns_theta_max 27.39
_diffrn_reflns_theta_min 3.45
_exptl_absorpt_coefficient_mu 7.964
_exptl_absorpt_correction_T_max 1.0000
_exptl_absorpt_correction_T_min 0.8166
_exptl_absorpt_correction_type multi-scan
_exptl_crystal_colour White
_exptl_crystal_density_diffrn 2.984
_exptl_crystal_density_method 'not measured'
_exptl_crystal_description Prism
_exptl_crystal_F_000 648
_exptl_crystal_size_max 0.1000
_exptl_crystal_size_mid 0.0500
_exptl_crystal_size_min 0.0500
_refine_diff_density_max 1.168
_refine_diff_density_min -0.608
_refine_diff_density_rms 0.141
_refine_ls_abs_structure_details 'Flack H D (1983), Acta Cryst. A39, 876-881'
_refine_ls_abs_structure_Flack -0.011(13)
_refine_ls_extinction_method none
_refine_ls_goodness_of_fit_ref 1.080
_refine_ls_matrix_type full
_refine_ls_number_parameters 84
_refine_ls_number_reflns 895
_refine_ls_number_restraints 1
_refine_ls_restrained_S_all 1.080
_refine_ls_R_factor_all 0.0392
_refine_ls_R_factor_gt 0.0326
_refine_ls_shift/su_max 0.000
_refine_ls_shift/su_mean 0.000
_refine_ls_structure_factor_coef Fsqd
_refine_ls_weighting_details 'calc w=1/[\s^2^(Fo^2^)+(0.0100P)^2^+0.0000P] where P=(Fo^2^+2Fc^2^)/3'
_refine_ls_weighting_scheme calc
_refine_ls_wR_factor_gt 0.0636
_refine_ls_wR_factor_ref 0.0665
_reflns_number_gt 810
_reflns_number_total 895
_reflns_threshold_expression >2sigma(I)
_cod_data_source_file c4ce00183d2.cif
_cod_data_source_block 2
_cod_depositor_comments
;
The following automatic conversions were performed:

'_exptl_absorpt_correction_type' value 'Multi-scan' changed to
'multi-scan' according to
/usr/data/users/saulius/crontab/automatic-downloads/current/RSC/lib/dictionaries/cif_core.dic
dictionary named 'cif_core.dic' version 2.4.2 from 2011-04-26.

Automatic conversion script
Id: cif_fix_values 2281 2013-09-26 08:29:07Z andrius 
;
_cod_original_sg_symbol_Hall 'A 2 -2a '
_cod_original_sg_symbol_H-M Ama2
_cod_database_code 7216451

loop_
_symmetry_equiv_pos_as_xyz
'x, y, z'
'-x, -y, z'
'-x+1/2, y, z'
'x+1/2, -y, z'
'x, y+1/2, z+1/2'
'-x, -y+1/2, z+1/2'
'-x+1/2, y+1/2, z+1/2'
'x+1/2, -y+1/2, z+1/2'

loop_
_atom_site_label
_atom_site_type_symbol
_atom_site_fract_x
_atom_site_fract_y
_atom_site_fract_z
_atom_site_U_iso_or_equiv
_atom_site_adp_type
_atom_site_occupancy
_atom_site_symmetry_multiplicity
_atom_site_calc_flag
_atom_site_refinement_flags
Y1 Y -0.2500 0.72829(6) 0.50003(17) 0.01005(17) Uani 1 2 d S
O1 O -0.2500 0.9120(5) 0.6801(8) 0.0149(12) Uani 1 2 d S
O2 O -0.2500 0.6173(5) 0.1931(8) 0.0150(12) Uani 1 2 d S
O3 O -0.4881(3) 0.6923(4) 0.4161(5) 0.0170(9) Uani 1 1 d .
O4 O -0.2500 0.5111(4) 0.4587(7) 0.0133(14) Uani 1 2 d S
O5 O -0.3865(4) 0.6674(4) 0.7653(5) 0.0128(9) Uani 1 1 d .
O6 O -0.3899(4) 0.8574(3) 0.3034(5) 0.0144(9) Uani 1 1 d .
C1 C -0.2500 0.5119(7) 0.2733(11) 0.0095(16) Uani 1 2 d S
C2 C -0.4986(5) 0.7931(5) 0.3254(8) 0.0110(11) Uani 1 1 d .
Na1 Na -0.2500 0.0185(3) 0.3863(5) 0.0149(7) Uani 1 2 d S
Na2 Na -0.2500 -0.2051(2) 0.0008(9) 0.0082(5) Uani 1 2 d S
Na3 Na -0.5000 0.0000 0.0682(5) 0.0164(7) Uani 1 2 d S

loop_
_atom_site_aniso_label
_atom_site_aniso_U_11
_atom_site_aniso_U_22
_atom_site_aniso_U_33
_atom_site_aniso_U_23
_atom_site_aniso_U_13
_atom_site_aniso_U_12
Y1 0.0098(3) 0.0098(3) 0.0105(3) 0.0000(5) 0.000 0.000
O1 0.020(3) 0.007(3) 0.017(3) -0.003(2) 0.000 0.000
O2 0.025(3) 0.013(3) 0.007(3) -0.001(2) 0.000 0.000
O3 0.0149(19) 0.016(2) 0.020(2) 0.0113(17) -0.0029(16) -0.0029(16)
O4 0.015(2) 0.009(3) 0.016(4) 0.002(2) 0.000 0.000
O5 0.010(2) 0.017(2) 0.011(2) 0.0033(16) 0.0020(14) 0.0024(17)
O6 0.009(2) 0.013(2) 0.021(2) 0.0033(17) -0.0039(16) -0.0054(15)
C1 0.009(3) 0.007(4) 0.012(5) 0.000(3) 0.000 0.000
C2 0.009(3) 0.017(3) 0.006(3) -0.006(2) 0.002(2) 0.000(2)
Na1 0.0140(15) 0.0138(18) 0.0167(17) 0.0029(14) 0.000 0.000
Na2 0.0116(11) 0.0067(13) 0.0064(11) 0.002(3) 0.000 0.000
Na3 0.0159(15) 0.0153(17) 0.0179(16) 0.000 0.000 -0.0014(13)

loop_
_atom_type_symbol
_atom_type_description
_atom_type_scat_dispersion_real
_atom_type_scat_dispersion_imag
_atom_type_scat_source
C C 0.0033 0.0016 'International Tables Vol C Tables 4.2.6.8 and 6.1.1.4'
Na Na 0.0362 0.0249 'International Tables Vol C Tables 4.2.6.8 and 6.1.1.4'
O O 0.0106 0.0060 'International Tables Vol C Tables 4.2.6.8 and 6.1.1.4'
Y Y -2.7962 3.5667 'International Tables Vol C Tables 4.2.6.8 and 6.1.1.4'

loop_
_geom_angle_atom_site_label_1
_geom_angle_atom_site_label_2
_geom_angle_atom_site_label_3
_geom_angle
_geom_angle_site_symmetry_1
_geom_angle_site_symmetry_3
O1 Y1 O4 154.66(19) . .
O1 Y1 O5 79.42(17) . 3_455
O4 Y1 O5 79.65(14) . 3_455
O1 Y1 O5 79.42(17) . .
O4 Y1 O5 79.65(15) . .
O5 Y1 O5 68.2(2) 3_455 .
O1 Y1 O6 79.29(16) . .
O4 Y1 O6 120.66(14) . .
O5 Y1 O6 158.70(14) 3_455 .
O5 Y1 O6 106.91(15) . .
O1 Y1 O6 79.29(16) . 3_455
O4 Y1 O6 120.66(14) . 3_455
O5 Y1 O6 106.91(15) 3_455 3_455
O5 Y1 O6 158.70(14) . 3_455
O6 Y1 O6 69.7(2) . 3_455
O1 Y1 O3 105.35(10) . .
O4 Y1 O3 79.13(10) . .
O5 Y1 O3 132.90(13) 3_455 .
O5 Y1 O3 66.91(15) . .
O6 Y1 O3 53.67(13) . .
O6 Y1 O3 120.10(15) 3_455 .
O1 Y1 O3 105.35(10) . 3_455
O4 Y1 O3 79.13(10) . 3_455
O5 Y1 O3 66.91(15) 3_455 3_455
O5 Y1 O3 132.90(13) . 3_455
O6 Y1 O3 120.10(15) . 3_455
O6 Y1 O3 53.67(13) 3_455 3_455
O3 Y1 O3 146.3(2) . 3_455
O1 Y1 O2 151.58(19) . .
O4 Y1 O2 53.76(18) . .
O5 Y1 O2 123.08(15) 3_455 .
O5 Y1 O2 123.08(15) . .
O6 Y1 O2 77.47(16) . .
O6 Y1 O2 77.47(16) 3_455 .
O3 Y1 O2 73.19(10) . .
O3 Y1 O2 73.19(10) 3_455 .
O1 Y1 C2 91.25(14) . .
O4 Y1 C2 101.24(13) . .
O5 Y1 C2 153.36(14) 3_455 .
O5 Y1 C2 85.66(17) . .
O6 Y1 C2 26.98(14) . .
O6 Y1 C2 95.59(17) 3_455 .
O3 Y1 C2 26.77(14) . .
O3 Y1 C2 139.68(16) 3_455 .
O2 Y1 C2 75.05(13) . .
O1 Y1 C2 91.25(14) . 3_455
O4 Y1 C2 101.24(13) . 3_455
O5 Y1 C2 85.66(17) 3_455 3_455
O5 Y1 C2 153.36(14) . 3_455
O6 Y1 C2 95.59(17) . 3_455
O6 Y1 C2 26.98(14) 3_455 3_455
O3 Y1 C2 139.68(16) . 3_455
O3 Y1 C2 26.77(14) 3_455 3_455
O2 Y1 C2 75.05(13) . 3_455
C2 Y1 C2 119.7(2) . 3_455
O1 Y1 C1 178.2(2) . .
O4 Y1 C1 27.10(19) . .
O5 Y1 C1 102.02(18) 3_455 .
O5 Y1 C1 102.02(18) . .
O6 Y1 C1 99.28(18) . .
O6 Y1 C1 99.28(18) 3_455 .
O3 Y1 C1 74.44(10) . .
O3 Y1 C1 74.44(10) 3_455 .
O2 Y1 C1 26.7(2) . .
C2 Y1 C1 87.87(15) . .
C2 Y1 C1 87.87(15) 3_455 .
C1 O1 Y1 178.8(5) 5 .
C1 O2 Y1 93.0(5) . .
C2 O3 Y1 93.5(3) . .
C1 O4 Y1 96.6(4) . .
C2 O5 Y1 131.3(4) 6_465 .
C2 O6 Y1 95.0(3) . .
O1 C1 O2 122.7(7) 5_544 .
O1 C1 O4 120.7(7) 5_544 .
O2 C1 O4 116.6(7) . .
O1 C1 Y1 177.0(6) 5_544 .
O2 C1 Y1 60.3(4) . .
O4 C1 Y1 56.3(4) . .
O3 C2 O5 121.8(5) . 6_464
O3 C2 O6 117.5(5) . .
O5 C2 O6 120.6(5) 6_464 .
O3 C2 Y1 59.8(3) . .
O5 C2 Y1 172.2(4) 6_464 .
O6 C2 Y1 58.0(3) . .

loop_
_geom_bond_atom_site_label_1
_geom_bond_atom_site_label_2
_geom_bond_distance
_geom_bond_site_symmetry_2
Y1 O1 2.367(6) .
Y1 O4 2.381(6) .
Y1 O5 2.392(4) 3_455
Y1 O5 2.392(4) .
Y1 O6 2.404(4) .
Y1 O6 2.404(4) 3_455
Y1 O3 2.443(5) .
Y1 O3 2.443(5) 3_455
Y1 O2 2.475(6) .
Y1 C2 2.823(6) .
Y1 C2 2.823(6) 3_455
Y1 C1 2.845(8) .
O1 C1 1.270(10) 5
O2 C1 1.278(10) .
O3 C2 1.274(7) .
O4 C1 1.304(9) .
O5 C2 1.279(6) 6_465
O6 C2 1.286(6) .
C1 O1 1.270(10) 5_544
C2 O5 1.279(6) 6_464
